data_4105989
loop_
_publ_author_name
'Biao Zhou'
'Akiko Kobayashi'
'Heng-Bo Cui'
'La-Sheng Long'
'Hiroki Fujimori'
'Hayao Kobayashi'

_publ_section_title
;
 Anomalous Dielectric Behavior and Thermal Motion of Water Molecules
 Confined in Channels of Porous Coordination Polymer Crystals
;
_journal_name_full 'Journal of the American Chemical Society'
_journal_page_first 5736
_journal_page_last 5739
_journal_paper_doi 10.1021/ja200978u
_journal_volume 133
_journal_year 2011
_chemical_formula_moiety 'C24 H30 Cu3 La2 N6 O24 '
_chemical_formula_sum 'C24 H30 Cu3 La2 N6 O24'
_chemical_formula_weight 1254.98
_space_group_IT_number 165
_symmetry_cell_setting trigonal
_symmetry_Int_Tables_number 165
_symmetry_space_group_name_Hall '-P 3 2"c'
_symmetry_space_group_name_H-M 'P -3 c 1'
_cell_angle_alpha 90.0000
_cell_angle_beta 90.0000
_cell_angle_gamma 120.0000
_cell_formula_units_Z 2
_cell_length_a 13.3740(6)
_cell_length_b 13.3740(6)
_cell_length_c 14.9482(8)
_cell_measurement_reflns_used 8510
_cell_measurement_temperature 113.1
_cell_measurement_theta_max 27.5
_cell_measurement_theta_min 6.2
_cell_volume 2315.49(19)
_computing_cell_refinement CrystalClear
_computing_data_collection CrystalClear
_computing_data_reduction CrystalStructure
_computing_publication_material 'CrystalStructure 3.8'
_computing_structure_refinement SHELXL
_computing_structure_solution SIR2002
_diffrn_ambient_pressure 100
_diffrn_ambient_temperature 113
_diffrn_detector_area_resol_mean 7.31
_diffrn_measured_fraction_theta_full 1.000
_diffrn_measured_fraction_theta_max 1.000
_diffrn_measurement_device_type 'Rigaku Mercury'
_diffrn_measurement_method \w
_diffrn_radiation_type 'Mo K\a'
_diffrn_radiation_wavelength 0.71070
_diffrn_reflns_av_R_equivalents 0.098
_diffrn_reflns_limit_h_max 17
_diffrn_reflns_limit_h_min -17
_diffrn_reflns_limit_k_max 17
_diffrn_reflns_limit_k_min -17
_diffrn_reflns_limit_l_max 19
_diffrn_reflns_limit_l_min -19
_diffrn_reflns_number 44977
_diffrn_reflns_theta_full 27.47
_diffrn_reflns_theta_max 27.47
_diffrn_reflns_theta_min 3
_exptl_absorpt_coefficient_mu 3.234
_exptl_absorpt_correction_type none
_exptl_crystal_colour blue
_exptl_crystal_density_diffrn 1.800
_exptl_crystal_description block
_exptl_crystal_F_000 1218.00
_exptl_crystal_size_max 0.20
_exptl_crystal_size_mid 0.20
_exptl_crystal_size_min 0.20
_refine_diff_density_max 2.05
_refine_diff_density_min -0.62
_refine_ls_extinction_method none
_refine_ls_goodness_of_fit_ref 1.135
_refine_ls_hydrogen_treatment refall
_refine_ls_number_parameters 92
_refine_ls_number_reflns 1751
_refine_ls_R_factor_gt 0.0294
_refine_ls_shift/su_max 0.0010
_refine_ls_structure_factor_coef Fsqd
_refine_ls_weighting_details 'w = 1/[\s^2^(Fo^2^)+(0.0381P)^2^+6.6709P] where P=(Fo^2^+2Fc^2^)/3'
_refine_ls_weighting_scheme calc
_refine_ls_wR_factor_ref 0.0826
_reflns_number_gt 1729
_reflns_number_total 1751
_reflns_threshold_expression F^2^>2.0\s(F^2^)
_cod_data_source_file ja200978u_si_008.cif
_cod_data_source_block '__091020-Cu-La-IDA-dry-113'
_cod_original_formula_sum 'C24 H30 Cu3 La2 N6 O24 '
_cod_database_code 4105989

loop_
_symmetry_equiv_pos_site_id
_symmetry_equiv_pos_as_xyz
1 +X,+Y,+Z
2 -Y,+X-Y,+Z
3 -X+Y,-X,+Z
4 -X+Y,+Y,1/2+Z
5 +X,+X-Y,1/2+Z
6 -Y,-X,1/2+Z
7 -X,-Y,-Z
8 +Y,-X+Y,-Z
9 +X-Y,+X,-Z
10 +X-Y,-Y,1/2-Z
11 -X,-X+Y,1/2-Z
12 +Y,+X,1/2-Z

loop_
_atom_site_label
_atom_site_type_symbol
_atom_site_fract_x
_atom_site_fract_y
_atom_site_fract_z
_atom_site_U_iso_or_equiv
_atom_site_adp_type
_atom_site_occupancy
_atom_site_symmetry_multiplicity
_atom_site_calc_flag
_atom_site_refinement_flags
La(1) La 0.6667 0.3333 0.330384(16) 0.00844(12) Uani 1.00 3 d S
Cu(1) Cu 1.0000 0.5000 0.5000 0.01055(14) Uani 1.00 2 d S
O(1) O 0.81747(18) 0.45430(17) 0.44369(14) 0.0161(4) Uani 1.00 1 d .
O(2) O 0.75980(19) 0.56512(19) 0.37778(14) 0.0169(4) Uani 1.00 1 d .
O(3) O 0.92448(18) 0.40061(18) 0.60319(13) 0.0176(4) Uani 1.00 1 d .
O(4) O 0.8231(2) 0.3855(2) 0.72457(15) 0.0270(5) Uani 1.00 1 d .
N(1) N 0.9615(2) 0.6128(2) 0.55799(15) 0.0129(4) Uani 1.00 1 d .
C(1) C 0.8212(2) 0.5502(2) 0.43380(18) 0.0127(5) Uani 1.00 1 d .
C(2) C 0.9059(2) 0.6504(2) 0.49144(19) 0.0155(5) Uani 1.00 1 d .
C(3) C 0.8881(2) 0.5547(2) 0.63717(19) 0.0172(5) Uani 1.00 1 d .
C(4) C 0.8785(2) 0.4390(2) 0.65631(19) 0.0146(5) Uani 1.00 1 d .
H(1) H 1.0281 0.6754 0.5768 0.015 Uiso 1.00 1 c R
H(2) H 0.9645 0.7097 0.4536 0.019 Uiso 1.00 1 c R
H(3) H 0.8654 0.6837 0.5220 0.019 Uiso 1.00 1 c R
H(4) H 0.8114 0.5434 0.6270 0.021 Uiso 1.00 1 c R
H(5) H 0.9204 0.6042 0.6891 0.021 Uiso 1.00 1 c R

loop_
_atom_site_aniso_label
_atom_site_aniso_U_11
_atom_site_aniso_U_22
_atom_site_aniso_U_33
_atom_site_aniso_U_12
_atom_site_aniso_U_13
_atom_site_aniso_U_23
La(1) 0.01008(14) 0.01008(14) 0.00517(17) 0.00504(7) 0.0000 0.0000
Cu(1) 0.0100(2) 0.0133(2) 0.0100(2) 0.00711(18) 0.00406(18) 0.00283(16)
O(1) 0.0162(9) 0.0134(9) 0.0208(9) 0.0089(8) -0.0049(7) -0.0029(7)
O(2) 0.0185(10) 0.0198(10) 0.0145(9) 0.0112(9) -0.0013(8) 0.0016(8)
O(3) 0.0200(10) 0.0211(10) 0.0147(9) 0.0126(8) 0.0062(7) 0.0048(8)
O(4) 0.0309(13) 0.0322(12) 0.0187(10) 0.0164(11) 0.0144(9) 0.0085(9)
N(1) 0.0091(10) 0.0146(11) 0.0129(10) 0.0043(8) 0.0012(8) -0.0013(8)
C(1) 0.0097(11) 0.0150(12) 0.0140(12) 0.0065(10) 0.0018(9) -0.0004(10)
C(2) 0.0147(12) 0.0136(12) 0.0192(12) 0.0078(10) -0.0015(10) -0.0025(10)
C(3) 0.0189(13) 0.0198(14) 0.0128(12) 0.0097(11) 0.0045(10) -0.0013(10)
C(4) 0.0127(14) 0.0190(13) 0.0104(12) 0.0066(10) 0.0020(10) 0.0007(9)

loop_
_atom_type_symbol
_atom_type_description
_atom_type_scat_dispersion_real
_atom_type_scat_dispersion_imag
_atom_type_scat_source
C C 0.003 0.002
;
International Tables for Crystallography
(1992, Vol. C, Tables 4.2.6.8 and 6.1.1.4)
;
H H 0.000 0.000
;
International Tables for Crystallography
(1992, Vol. C, Table 6.1.1.4)
;
Cu Cu 0.320 1.265
;
International Tables for Crystallography
(1992, Vol. C, Tables 4.2.6.8 and 6.1.1.4)
;
La La -0.287 2.452
;
International Tables for Crystallography
(1992, Vol. C, Tables 4.2.6.8 and 6.1.1.4)
;
N N 0.006 0.003
;
International Tables for Crystallography
(1992, Vol. C, Tables 4.2.6.8 and 6.1.1.4)
;
O O 0.011 0.006
;
International Tables for Crystallography
(1992, Vol. C, Tables 4.2.6.8 and 6.1.1.4)
;

loop_
_geom_angle_atom_site_label_1
_geom_angle_atom_site_label_2
_geom_angle_atom_site_label_3
_geom_angle
_geom_angle_publ_flag
_geom_angle_site_symmetry_1
_geom_angle_site_symmetry_3
O(1) La(1) O(1) 79.39(7) yes . 2_655
O(1) La(1) O(1) 79.41(6) yes . 3_665
O(1) La(1) O(2) 49.02(8) yes . .
O(1) La(1) O(2) 121.63(6) yes . 2_655
O(1) La(1) O(2) 67.51(7) yes . 3_665
O(1) La(1) O(4) 130.24(8) yes . 4_654
O(1) La(1) O(4) 83.43(6) yes . 5_554
O(1) La(1) O(4) 141.92(10) yes . 6_664
O(1) La(1) O(1) 79.39(8) yes 2_655 3_665
O(1) La(1) O(2) 67.49(6) yes 2_655 .
O(1) La(1) O(2) 49.02(6) yes 2_655 2_655
O(1) La(1) O(2) 121.64(7) yes 2_655 3_665
O(1) La(1) O(4) 83.40(8) yes 2_655 4_654
O(1) La(1) O(4) 141.86(9) yes 2_655 5_554
O(1) La(1) O(4) 130.25(7) yes 2_655 6_664
O(1) La(1) O(2) 121.63(6) yes 3_665 .
O(1) La(1) O(2) 67.50(7) yes 3_665 2_655
O(1) La(1) O(2) 49.04(7) yes 3_665 3_665
O(1) La(1) O(4) 141.88(7) yes 3_665 4_654
O(1) La(1) O(4) 130.29(10) yes 3_665 5_554
O(1) La(1) O(4) 83.44(8) yes 3_665 6_664
O(2) La(1) O(2) 113.77(7) yes . 2_655
O(2) La(1) O(2) 113.81(6) yes . 3_665
O(2) La(1) O(4) 81.25(8) yes . 4_654
O(2) La(1) O(4) 75.50(8) yes . 5_554
O(2) La(1) O(4) 153.80(7) yes . 6_664
O(2) La(1) O(2) 113.81(7) yes 2_655 3_665
O(2) La(1) O(4) 75.50(7) yes 2_655 4_654
O(2) La(1) O(4) 153.79(7) yes 2_655 5_554
O(2) La(1) O(4) 81.27(7) yes 2_655 6_664
O(2) La(1) O(4) 153.82(8) yes 3_665 4_654
O(2) La(1) O(4) 81.29(9) yes 3_665 5_554
O(2) La(1) O(4) 75.53(9) yes 3_665 6_664
O(4) La(1) O(4) 82.21(9) yes 4_654 5_554
O(4) La(1) O(4) 82.22(10) yes 4_654 6_664
O(4) La(1) O(4) 82.23(8) yes 5_554 6_664
O(3) Cu(1) O(3) 180.00(14) yes . 7_766
O(3) Cu(1) N(1) 86.05(10) yes . .
O(3) Cu(1) N(1) 93.95(10) yes . 7_766
O(3) Cu(1) N(1) 93.95(10) yes 7_766 .
O(3) Cu(1) N(1) 86.05(10) yes 7_766 7_766
N(1) Cu(1) N(1) 180.00(12) yes . 7_766
La(1) O(1) C(1) 100.75(17) yes . .
La(1) O(2) C(1) 87.51(18) yes . .
Cu(1) O(3) C(4) 114.3(2) yes . .
La(1) O(4) C(4) 150.6(3) yes 4_655 .
Cu(1) N(1) C(2) 109.07(18) yes . .
Cu(1) N(1) C(3) 107.5(2) yes . .
C(2) N(1) C(3) 113.7(2) yes . .
O(1) C(1) O(2) 122.7(2) yes . .
O(1) C(1) C(2) 117.6(2) yes . .
O(2) C(1) C(2) 119.7(3) yes . .
N(1) C(2) C(1) 111.2(2) yes . .
N(1) C(3) C(4) 112.4(2) yes . .
O(3) C(4) O(4) 123.3(3) yes . .
O(3) C(4) C(3) 119.2(2) yes . .
O(4) C(4) C(3) 117.4(3) yes . .
Cu(1) N(1) H(1) 108.8 no . .
C(2) N(1) H(1) 108.8 no . .
C(3) N(1) H(1) 108.8 no . .
N(1) C(2) H(2) 109.4 no . .
N(1) C(2) H(3) 109.4 no . .
C(1) C(2) H(2) 109.4 no . .
C(1) C(2) H(3) 109.4 no . .
H(2) C(2) H(3) 108.0 no . .
N(1) C(3) H(4) 109.1 no . .
N(1) C(3) H(5) 109.1 no . .
C(4) C(3) H(4) 109.1 no . .
C(4) C(3) H(5) 109.1 no . .
H(4) C(3) H(5) 107.9 no . .

loop_
_geom_bond_atom_site_label_1
_geom_bond_atom_site_label_2
_geom_bond_distance
_geom_bond_publ_flag
_geom_bond_site_symmetry_2
La(1) O(1) 2.5080(19) yes .
La(1) O(1) 2.509(2) yes 2_655
La(1) O(1) 2.508(2) yes 3_665
La(1) O(2) 2.794(2) yes .
La(1) O(2) 2.793(2) yes 2_655
La(1) O(2) 2.792(3) yes 3_665
La(1) O(4) 2.431(3) yes 4_654
La(1) O(4) 2.430(2) yes 5_554
La(1) O(4) 2.430(2) yes 6_664
Cu(1) O(3) 1.9554(18) yes .
Cu(1) O(3) 1.9554(18) yes 7_766
Cu(1) N(1) 2.017(3) yes .
Cu(1) N(1) 2.017(3) yes 7_766
O(1) C(1) 1.267(4) yes .
O(2) C(1) 1.257(4) yes .
O(3) C(4) 1.260(4) yes .
O(4) C(4) 1.254(3) yes .
N(1) C(2) 1.474(4) yes .
N(1) C(3) 1.485(3) yes .
C(1) C(2) 1.518(3) yes .
C(3) C(4) 1.515(5) yes .
N(1) H(1) 0.910 no .
C(2) H(2) 0.970 no .
C(2) H(3) 0.970 no .
C(3) H(4) 0.970 no .
C(3) H(5) 0.970 no .

loop_
_geom_contact_atom_site_label_1
_geom_contact_atom_site_label_2
_geom_contact_distance
_geom_contact_site_symmetry_2
O(2) N(1) 2.895(4) 8_566
O(4) O(1) 3.286(3) 5_555
O(4) O(2) 3.211(3) 5_555
O(4) C(1) 3.476(3) 5_555
N(1) O(2) 2.895(2) 9_656
O(2) H(1) 2.045 8_566
O(2) H(5) 3.340 8_566
N(1) H(3) 3.401 9_656
C(1) H(1) 2.837 8_566
C(2) H(1) 3.226 8_566
C(2) H(2) 3.534 8_566
C(2) H(3) 3.363 9_656
C(3) H(5) 3.445 11_766
H(1) O(2) 2.045 9_656
H(1) C(1) 2.837 9_656
H(1) C(2) 3.226 9_656
H(1) H(2) 3.553 9_656
H(1) H(3) 2.763 9_656
H(1) H(5) 3.558 11_766
H(2) C(2) 3.534 9_656
H(2) H(1) 3.553 8_566
H(2) H(3) 2.618 9_656
H(3) N(1) 3.401 8_566
H(3) C(2) 3.363 8_566
H(3) H(1) 2.763 8_566
H(3) H(2) 2.618 8_566
H(5) O(2) 3.340 9_656
H(5) C(3) 3.445 11_766
H(5) H(1) 3.558 11_766
H(5) H(5) 2.593 11_766

loop_
_geom_torsion_atom_site_label_1
_geom_torsion_atom_site_label_2
_geom_torsion_atom_site_label_3
_geom_torsion_atom_site_label_4
_geom_torsion
_geom_torsion_site_symmetry_1
_geom_torsion_site_symmetry_3
_geom_torsion_site_symmetry_4
O(1) La(1) O(1) C(1) -150.1(2) . 2_655 2_655
O(1) La(1) O(1) C(1) -69.01(17) 2_655 . .
O(1) La(1) O(1) C(1) -69.03(16) . 3_665 3_665
O(1) La(1) O(1) C(1) -150.07(18) 3_665 . .
O(1) La(1) O(2) C(1) -0.30(15) . . .
O(2) La(1) O(1) C(1) 0.30(15) . . .
O(1) La(1) O(2) C(1) 34.5(2) . 2_655 2_655
O(2) La(1) O(1) C(1) -94.98(17) 2_655 . .
O(1) La(1) O(2) C(1) 95.20(16) . 3_665 3_665
O(2) La(1) O(1) C(1) 160.05(18) 3_665 . .
O(1) La(1) O(4) C(4) 67.6(5) . 4_654 4_654
O(4) La(1) O(1) C(1) 2.8(2) 4_654 . .
O(1) La(1) O(4) C(4) 137.6(5) . 5_554 5_554
O(4) La(1) O(1) C(1) 76.79(18) 5_554 . .
O(1) La(1) O(4) C(4) -158.9(3) . 6_664 6_664
O(4) La(1) O(1) C(1) 145.22(17) 6_664 . .
O(1) La(1) O(1) C(1) -150.08(16) 2_655 3_665 3_665
O(1) La(1) O(1) C(1) -69.0(2) 3_665 2_655 2_655
O(1) La(1) O(2) C(1) 95.21(17) 2_655 . .
O(2) La(1) O(1) C(1) 160.0(2) . 2_655 2_655
O(1) La(1) O(2) C(1) -0.31(18) 2_655 2_655 2_655
O(2) La(1) O(1) C(1) 0.31(18) 2_655 2_655 2_655
O(1) La(1) O(2) C(1) 34.49(16) 2_655 3_665 3_665
O(2) La(1) O(1) C(1) -95.0(2) 3_665 2_655 2_655
O(1) La(1) O(4) C(4) 137.6(4) 2_655 4_654 4_654
O(4) La(1) O(1) C(1) 76.8(2) 4_654 2_655 2_655
O(1) La(1) O(4) C(4) -158.9(5) 2_655 5_554 5_554
O(4) La(1) O(1) C(1) 145.20(19) 5_554 2_655 2_655
O(1) La(1) O(4) C(4) 67.5(4) 2_655 6_664 6_664
O(4) La(1) O(1) C(1) 2.9(2) 6_664 2_655 2_655
O(1) La(1) O(2) C(1) 34.51(19) 3_665 . .
O(2) La(1) O(1) C(1) -95.03(17) . 3_665 3_665
O(1) La(1) O(2) C(1) 95.19(19) 3_665 2_655 2_655
O(2) La(1) O(1) C(1) 160.06(17) 2_655 3_665 3_665
O(1) La(1) O(2) C(1) -0.30(14) 3_665 3_665 3_665
O(2) La(1) O(1) C(1) 0.30(14) 3_665 3_665 3_665
O(1) La(1) O(4) C(4) -158.9(4) 3_665 4_654 4_654
O(4) La(1) O(1) C(1) 145.26(17) 4_654 3_665 3_665
O(1) La(1) O(4) C(4) 67.5(5) 3_665 5_554 5_554
O(4) La(1) O(1) C(1) 2.83(19) 5_554 3_665 3_665
O(1) La(1) O(4) C(4) 137.6(4) 3_665 6_664 6_664
O(4) La(1) O(1) C(1) 76.82(17) 6_664 3_665 3_665
O(2) La(1) O(2) C(1) -20.8(2) . 2_655 2_655
O(2) La(1) O(2) C(1) 111.81(17) 2_655 . .
O(2) La(1) O(2) C(1) 111.79(15) . 3_665 3_665
O(2) La(1) O(2) C(1) -20.76(18) 3_665 . .
O(2) La(1) O(4) C(4) 69.5(4) . 4_654 4_654
O(4) La(1) O(2) C(1) -178.35(17) 4_654 . .
O(2) La(1) O(4) C(4) -173.1(5) . 5_554 5_554
O(4) La(1) O(2) C(1) -94.20(18) 5_554 . .
O(2) La(1) O(4) C(4) -58.2(5) . 6_664 6_664
O(4) La(1) O(2) C(1) -126.9(2) 6_664 . .
O(2) La(1) O(2) C(1) -20.76(16) 2_655 3_665 3_665
O(2) La(1) O(2) C(1) 111.79(19) 3_665 2_655 2_655
O(2) La(1) O(4) C(4) -173.0(5) 2_655 4_654 4_654
O(4) La(1) O(2) C(1) -94.2(2) 4_654 2_655 2_655
O(2) La(1) O(4) C(4) -58.4(6) 2_655 5_554 5_554
O(4) La(1) O(2) C(1) -126.8(2) 5_554 2_655 2_655
O(2) La(1) O(4) C(4) 69.5(4) 2_655 6_664 6_664
O(4) La(1) O(2) C(1) -178.3(2) 6_664 2_655 2_655
O(2) La(1) O(4) C(4) -58.3(5) 3_665 4_654 4_654
O(4) La(1) O(2) C(1) -126.85(18) 4_654 3_665 3_665
O(2) La(1) O(4) C(4) 69.5(5) 3_665 5_554 5_554
O(4) La(1) O(2) C(1) -178.35(16) 5_554 3_665 3_665
O(2) La(1) O(4) C(4) -173.0(4) 3_665 6_664 6_664
O(4) La(1) O(2) C(1) -94.19(15) 6_664 3_665 3_665
O(4) La(1) O(4) C(4) -90.2(5) 4_654 5_554 5_554
O(4) La(1) O(4) C(4) -6.9(4) 5_554 4_654 4_654
O(4) La(1) O(4) C(4) -7.0(3) 4_654 6_664 6_664
O(4) La(1) O(4) C(4) -90.1(4) 6_664 4_654 4_654
O(4) La(1) O(4) C(4) -90.1(4) 5_554 6_664 6_664
O(4) La(1) O(4) C(4) -7.0(5) 6_664 5_554 5_554
O(3) Cu(1) N(1) C(2) -130.30(15) . . .
O(3) Cu(1) N(1) C(3) -6.62(17) . . .
N(1) Cu(1) O(3) C(4) 4.7(2) . . .
O(3) Cu(1) N(1) C(2) -49.70(15) . 7_766 7_766
O(3) Cu(1) N(1) C(3) -173.38(17) . 7_766 7_766
N(1) Cu(1) O(3) C(4) -175.3(2) 7_766 . .
O(3) Cu(1) N(1) C(2) 49.70(15) 7_766 . .
O(3) Cu(1) N(1) C(3) 173.38(17) 7_766 . .
N(1) Cu(1) O(3) C(4) 175.3(2) . 7_766 7_766
O(3) Cu(1) N(1) C(2) 130.30(15) 7_766 7_766 7_766
O(3) Cu(1) N(1) C(3) 6.62(17) 7_766 7_766 7_766
N(1) Cu(1) O(3) C(4) -4.7(2) 7_766 7_766 7_766
La(1) O(1) C(1) O(2) -0.6(3) . . .
La(1) O(1) C(1) C(2) -179.3(2) . . .
La(1) O(2) C(1) O(1) 0.5(2) . . .
La(1) O(2) C(1) C(2) 179.2(2) . . .
Cu(1) O(3) C(4) O(4) 177.6(2) . . .
Cu(1) O(3) C(4) C(3) -1.3(3) . . .
La(1) O(4) C(4) O(3) -146.0(3) 4_655 . .
La(1) O(4) C(4) C(3) 33.0(5) 4_655 . .
Cu(1) N(1) C(2) C(1) 40.8(2) . . .
Cu(1) N(1) C(3) C(4) 7.5(2) . . .
C(2) N(1) C(3) C(4) 128.3(2) . . .
C(3) N(1) C(2) C(1) -79.1(3) . . .
O(1) C(1) C(2) N(1) -6.4(3) . . .
O(2) C(1) C(2) N(1) 174.9(2) . . .
N(1) C(3) C(4) O(3) -4.5(3) . . .
N(1) C(3) C(4) O(4) 176.5(2) . . .
